data_1573947
loop_
_publ_author_name
'Jiang, Chunyan'
'Yan, Jing'
'Qiu, Jianrong'
'Wu, Mingmei'
'Xu, Beibei'

_publ_section_title
;
 Regulating intermolecular interactions for stable multifunctional
 organic-inorganic metal halide hybrid glasses.
;
_journal_issue 10
_journal_name_full 'Materials horizons'
_journal_page_first 3515
_journal_page_last 3524
_journal_paper_doi 10.1039/d4mh01427h
_journal_volume 12
_journal_year 2025
_chemical_absolute_configuration ad
_chemical_formula_moiety '2(Cl5 Sb), 4(C11 H13 N2)'
_chemical_formula_sum 'C44 H52 Cl10 N8 Sb2'
_chemical_formula_weight 1290.93
_space_group_crystal_system tetragonal
_space_group_IT_number 82
_space_group_name_Hall 'I -4'
_space_group_name_H-M_alt 'I -4'
_atom_sites_solution_hydrogens geom
_atom_sites_solution_primary dual
_audit_creation_date 2024-04-29
_audit_creation_method
;
Olex2 1.2
(compiled 2018.05.29 svn.r3508 for OlexSys, GUI svn.r5506)
;
_audit_update_record
;
2024-05-26 deposited with the CCDC.	2025-02-14 downloaded from the CCDC.
;
_cell_angle_alpha 90
_cell_angle_beta 90
_cell_angle_gamma 90
_cell_formula_units_Z 2
_cell_length_a 17.5697(15)
_cell_length_b 17.5697(15)
_cell_length_c 8.7813(10)
_cell_measurement_reflns_used 5152
_cell_measurement_temperature 150.00
_cell_measurement_theta_max 58.574
_cell_measurement_theta_min 3.094
_cell_volume 2710.7(4)
_computing_cell_refinement 'SAINT V8.38A (?, 2016)'
_computing_data_reduction 'SAINT V8.38A (?, 2016)'
_computing_molecular_graphics 'Olex2 (Dolomanov et al., 2009)'
_computing_publication_material 'Olex2 (Dolomanov et al., 2009)'
_computing_structure_refinement 'ShelXL (Sheldrick, 2015)'
_computing_structure_solution 'ShelXT (Sheldrick, 2015)'
_diffrn_ambient_temperature 150.0
_diffrn_measured_fraction_theta_full 1.000
_diffrn_measured_fraction_theta_max 1.000
_diffrn_measurement_device_type 'Bruker APEX-II CCD'
_diffrn_measurement_method '\f and \w scans'
_diffrn_radiation_type GaK\a
_diffrn_radiation_wavelength 1.34138
_diffrn_reflns_av_R_equivalents 0.0585
_diffrn_reflns_av_unetI/netI 0.0500
_diffrn_reflns_Laue_measured_fraction_full 1.000
_diffrn_reflns_Laue_measured_fraction_max 1.000
_diffrn_reflns_limit_h_max 21
_diffrn_reflns_limit_h_min -22
_diffrn_reflns_limit_k_max 22
_diffrn_reflns_limit_k_min -20
_diffrn_reflns_limit_l_max 11
_diffrn_reflns_limit_l_min -10
_diffrn_reflns_number 11536
_diffrn_reflns_point_group_measured_fraction_full 0.998
_diffrn_reflns_point_group_measured_fraction_max 0.993
_diffrn_reflns_theta_full 53.594
_diffrn_reflns_theta_max 59.200
_diffrn_reflns_theta_min 3.095
_exptl_absorpt_coefficient_mu 8.631
_exptl_absorpt_correction_T_max 0.0717
_exptl_absorpt_correction_T_min 0.0095
_exptl_absorpt_correction_type multi-scan
_exptl_absorpt_process_details
'SADABS-2016/2 (Bruker,2016/2) was used for absorption correction. wR2(int) was 0.1706 before and 0.0684 after correction. The Ratio of minimum to maximum transmission is 0.1325. The \l/2 correction factor is Not present.'
_exptl_crystal_colour colourless
_exptl_crystal_colour_primary colourless
_exptl_crystal_density_diffrn 1.582
_exptl_crystal_description needle
_exptl_crystal_F_000 1288
_exptl_crystal_size_max 0.1
_exptl_crystal_size_mid 0.02
_exptl_crystal_size_min 0.02
_refine_diff_density_max 0.468
_refine_diff_density_min -0.820
_refine_diff_density_rms 0.097
_refine_ls_abs_structure_details
;
 Flack x determined using 623 quotients [(I+)-(I-)]/[(I+)+(I-)]
 (Parsons, Flack and Wagner, Acta Cryst. B69 (2013) 249-259).
;
_refine_ls_abs_structure_Flack -0.015(10)
_refine_ls_extinction_method none
_refine_ls_goodness_of_fit_ref 1.066
_refine_ls_hydrogen_treatment constr
_refine_ls_matrix_type full
_refine_ls_number_parameters 139
_refine_ls_number_reflns 2974
_refine_ls_number_restraints 0
_refine_ls_restrained_S_all 1.066
_refine_ls_R_factor_all 0.1051
_refine_ls_R_factor_gt 0.0643
_refine_ls_shift/su_max 0.000
_refine_ls_shift/su_mean 0.000
_refine_ls_structure_factor_coef Fsqd
_refine_ls_weighting_details 'w=1/[\s^2^(Fo^2^)+(0.0853P)^2^+7.3943P] where P=(Fo^2^+2Fc^2^)/3'
_refine_ls_weighting_scheme calc
_refine_ls_wR_factor_gt 0.1684
_refine_ls_wR_factor_ref 0.1917
_reflns_Friedel_coverage 0.860
_reflns_Friedel_fraction_full 0.995
_reflns_Friedel_fraction_max 0.985
_reflns_number_gt 1948
_reflns_number_total 2974
_reflns_threshold_expression 'I > 2\s(I)'
_cod_data_source_file d4mh01427h3.cif
_cod_data_source_block b23072408a0770_0m
_cod_depositor_comments 'Adding full bibliography for 1573946--1573947.cif.'
_cod_original_cell_volume 2710.7(6)
_cod_database_code 1573947
_shelx_shelxl_version_number 2014/7
_shelx_space_group_comment
;
The symmetry employed for this shelxl refinement is uniquely defined
by the following loop, which should always be used as a source of
symmetry information in preference to the above space-group names.
They are only intended as comments.
;
_shelx_estimated_absorpt_t_max 0.846
_shelx_estimated_absorpt_t_min 0.479
_olex2_refinement_description
;
1. Fixed Uiso
 At 1.2 times of:
  All C(H) groups, All C(H,H) groups
 At 1.5 times of:
  All C(H,H,H) groups
2. Others
 Fixed Sof: Cl2(0.75) Cl3(0.75)
3.a Secondary CH2 refined with riding coordinates:
 C4(H4A,H4B)
3.b Aromatic/amide H refined with riding coordinates:
 C1(H1), C3(H3), C2(H2), C7(H7), C6(H6), C10(H10), C9(H9), C8(H8)
3.c Fitted hexagon refined as free rotating group:
 C7(C6,C5,C10,C9,C8)
3.d Idealised Me refined as rotating group:
 C11(H11A,H11B,H11C)
;
_olex2_submission_special_instructions 'No special instructions were received'

loop_
_space_group_symop_operation_xyz
'x, y, z'
'-x, -y, z'
'y, -x, -z'
'-y, x, -z'
'x+1/2, y+1/2, z+1/2'
'-x+1/2, -y+1/2, z+1/2'
'y+1/2, -x+1/2, -z+1/2'
'-y+1/2, x+1/2, -z+1/2'

loop_
_atom_site_label
_atom_site_type_symbol
_atom_site_fract_x
_atom_site_fract_y
_atom_site_fract_z
_atom_site_U_iso_or_equiv
_atom_site_adp_type
_atom_site_occupancy
_atom_site_site_symmetry_order
_atom_site_calc_flag
_atom_site_refinement_flags_posn
_atom_site_refinement_flags_adp
_atom_site_refinement_flags_occupancy
_atom_site_disorder_assembly
_atom_site_disorder_group
Sb1 Sb 0.0000 0.5000 0.7500 0.0786(5) Uani 1 4 d S T P . .
Cl1 Cl 0.0000 0.5000 0.4528(5) 0.0835(12) Uani 1 2 d S T P . .
Cl2 Cl 0.1253(3) 0.5663(3) 0.7753(6) 0.0878(13) Uani 0.75 1 d . . . . .
Sb2 Sb 0.5000 0.5000 0.0000 0.0918(7) Uani 1 4 d S T P . .
Cl3 Cl 0.3630(3) 0.5441(2) -0.0066(8) 0.0926(14) Uani 0.75 1 d . . . . .
Cl4 Cl 0.5000 0.5000 0.2874(12) 0.126(3) Uani 1 2 d S T P . .
N1 N 0.2288(6) 0.5222(6) 0.3679(14) 0.075(3) Uani 1 1 d . . . . .
N2 N 0.2654(7) 0.4635(7) 0.5683(14) 0.079(3) Uani 1 1 d . . . . .
C1 C 0.2057(7) 0.4792(7) 0.4764(18) 0.072(3) Uani 1 1 d . . . . .
H1 H 0.1551 0.4613 0.4899 0.087 Uiso 1 1 calc R . . . .
C3 C 0.3278(8) 0.4997(9) 0.513(3) 0.104(5) Uani 1 1 d . . . . .
H3 H 0.3770 0.5019 0.5570 0.125 Uiso 1 1 calc R . . . .
C2 C 0.3035(8) 0.5336(9) 0.3741(19) 0.084(4) Uani 1 1 d . . . . .
H2 H 0.3342 0.5590 0.3012 0.101 Uiso 1 1 calc R . . . .
C4 C 0.1817(7) 0.5508(7) 0.241(2) 0.079(3) Uani 1 1 d . . . . .
H4A H 0.1297 0.5296 0.2504 0.094 Uiso 1 1 calc R . . . .
H4B H 0.2035 0.5333 0.1436 0.094 Uiso 1 1 calc R . . . .
C7 C 0.1331(5) 0.7530(5) 0.3583(11) 0.081(4) Uani 1 1 d . . . . .
H7 H 0.1050 0.7782 0.4359 0.098 Uiso 1 1 calc R . . . .
C6 C 0.1364(5) 0.6740(5) 0.3552(10) 0.080(4) Uani 1 1 d G . . . .
H6 H 0.1106 0.6451 0.4307 0.096 Uiso 1 1 calc R . . . .
C5 C 0.1775(5) 0.6373(3) 0.2416(12) 0.077(3) Uani 1 1 d G . . . .
C10 C 0.2152(5) 0.6795(5) 0.1311(11) 0.084(4) Uani 1 1 d G . . . .
H10 H 0.2432 0.6544 0.0535 0.101 Uiso 1 1 calc R . . . .
C9 C 0.2118(5) 0.7585(5) 0.1342(12) 0.094(5) Uani 1 1 d G . . . .
H9 H 0.2376 0.7874 0.0587 0.112 Uiso 1 1 calc R . . . .
C8 C 0.1708(6) 0.7953(3) 0.2478(13) 0.090(4) Uani 1 1 d G . . . .
H8 H 0.1685 0.8493 0.2499 0.107 Uiso 1 1 calc R . . . .
C11 C 0.2650(11) 0.4155(11) 0.704(2) 0.112(6) Uani 1 1 d . . . . .
H11A H 0.2973 0.3708 0.6868 0.168 Uiso 1 1 calc GR . . . .
H11B H 0.2129 0.3989 0.7256 0.168 Uiso 1 1 calc GR . . . .
H11C H 0.2846 0.4445 0.7910 0.168 Uiso 1 1 calc GR . . . .

loop_
_atom_site_aniso_label
_atom_site_aniso_U_11
_atom_site_aniso_U_22
_atom_site_aniso_U_33
_atom_site_aniso_U_23
_atom_site_aniso_U_13
_atom_site_aniso_U_12
Sb1 0.0758(7) 0.0758(7) 0.0842(12) 0.000 0.000 0.000
Cl1 0.076(4) 0.111(5) 0.064(2) 0.000 0.000 -0.003(4)
Cl2 0.105(3) 0.086(3) 0.072(3) -0.004(2) 0.017(3) -0.001(2)
Sb2 0.0690(7) 0.0690(7) 0.137(2) 0.000 0.000 0.000
Cl3 0.083(3) 0.074(2) 0.122(4) 0.013(3) 0.011(3) 0.0045(19)
Cl4 0.083(4) 0.094(5) 0.201(9) 0.000 0.000 0.006(4)
N1 0.068(6) 0.067(6) 0.089(9) -0.005(6) -0.001(6) -0.001(5)
N2 0.072(7) 0.084(7) 0.081(8) -0.003(6) -0.004(6) 0.007(5)
C1 0.067(7) 0.077(7) 0.073(8) -0.014(7) 0.006(7) 0.009(5)
C3 0.075(8) 0.094(10) 0.145(16) 0.017(12) -0.033(11) -0.003(7)
C2 0.075(8) 0.089(9) 0.088(11) 0.006(8) -0.005(8) -0.006(7)
C4 0.080(7) 0.080(7) 0.076(8) 0.008(9) -0.019(8) 0.004(6)
C7 0.074(8) 0.078(8) 0.092(11) -0.014(7) -0.005(7) 0.009(7)
C6 0.075(8) 0.073(8) 0.092(11) -0.001(7) -0.009(7) 0.001(6)
C5 0.063(6) 0.073(7) 0.094(9) -0.004(8) -0.007(8) -0.002(5)
C10 0.078(8) 0.078(9) 0.098(12) -0.006(8) 0.017(8) 0.003(7)
C9 0.072(8) 0.082(9) 0.127(15) 0.007(9) 0.016(8) -0.001(7)
C8 0.079(8) 0.076(8) 0.114(11) -0.010(11) 0.008(10) -0.006(6)
C11 0.123(13) 0.123(14) 0.090(13) 0.027(10) 0.005(10) 0.007(11)

loop_
_atom_type_symbol
_atom_type_description
_atom_type_scat_dispersion_real
_atom_type_scat_dispersion_imag
_atom_type_scat_source
C C 0.0137 0.0067 'International Tables Vol C Tables 4.2.6.8 and 6.1.1.4'
H H 0.0000 0.0000 'International Tables Vol C Tables 4.2.6.8 and 6.1.1.4'
Cl Cl 0.3281 0.5435 'International Tables Vol C Tables 4.2.6.8 and 6.1.1.4'
N N 0.0241 0.0134 'International Tables Vol C Tables 4.2.6.8 and 6.1.1.4'
Sb Sb 0.1003 4.6759 'International Tables Vol C Tables 4.2.6.8 and 6.1.1.4'

loop_
_geom_angle_atom_site_label_1
_geom_angle_atom_site_label_2
_geom_angle_atom_site_label_3
_geom_angle
_geom_angle_site_symmetry_1
_geom_angle_site_symmetry_3
_geom_angle_publ_flag
Cl1 Sb1 Cl1 180.0 . 7_456 ?
Cl2 Sb1 Cl1 84.91(12) 2_565 7_456 ?
Cl2 Sb1 Cl1 84.91(12) 7_456 . ?
Cl2 Sb1 Cl1 95.09(12) 7_456 7_456 ?
Cl2 Sb1 Cl1 95.09(12) . . ?
Cl2 Sb1 Cl1 84.91(12) 8_556 . ?
Cl2 Sb1 Cl1 95.09(12) 2_565 . ?
Cl2 Sb1 Cl1 84.91(12) . 7_456 ?
Cl2 Sb1 Cl1 95.09(12) 8_556 7_456 ?
Cl2 Sb1 Cl2 169.8(2) . 2_565 ?
Cl2 Sb1 Cl2 90.45(2) . 8_556 ?
Cl2 Sb1 Cl2 169.8(2) 7_456 8_556 ?
Cl2 Sb1 Cl2 90.45(2) 2_565 8_556 ?
Cl2 Sb1 Cl2 90.45(2) . 7_456 ?
Cl2 Sb1 Cl2 90.45(2) 7_456 2_565 ?
Cl3 Sb2 Cl3 177.4(3) 2_665 . ?
Cl3 Sb2 Cl3 90.030(9) 3_565 2_665 ?
Cl3 Sb2 Cl3 90.031(8) 3_565 . ?
Cl3 Sb2 Cl3 177.4(3) 3_565 4_655 ?
Cl3 Sb2 Cl3 90.030(8) 4_655 2_665 ?
Cl3 Sb2 Cl3 90.029(8) 4_655 . ?
Cl4 Sb2 Cl3 91.32(16) 3_565 3_565 ?
Cl4 Sb2 Cl3 91.32(16) . . ?
Cl4 Sb2 Cl3 91.32(16) 3_565 4_655 ?
Cl4 Sb2 Cl3 91.32(16) . 2_665 ?
Cl4 Sb2 Cl3 88.68(16) 3_565 2_665 ?
Cl4 Sb2 Cl3 88.68(16) 3_565 . ?
Cl4 Sb2 Cl3 88.68(16) . 3_565 ?
Cl4 Sb2 Cl3 88.68(16) . 4_655 ?
Cl4 Sb2 Cl4 180.0 . 3_565 ?
C1 N1 C2 111.8(13) . . ?
C1 N1 C4 125.6(12) . . ?
C2 N1 C4 122.3(13) . . ?
C1 N2 C3 108.4(13) . . ?
C1 N2 C11 127.0(13) . . ?
C3 N2 C11 124.6(14) . . ?
N1 C1 N2 108.5(11) . . ?
N1 C1 H1 125.8 . . ?
N2 C1 H1 125.8 . . ?
N2 C3 H3 127.4 . . ?
N2 C3 C2 105.2(13) . . ?
C2 C3 H3 127.4 . . ?
N1 C2 C3 105.6(14) . . ?
N1 C2 H2 127.2 . . ?
C3 C2 H2 127.2 . . ?
N1 C4 H4A 109.3 . . ?
N1 C4 H4B 109.3 . . ?
N1 C4 C5 111.6(11) . . ?
H4A C4 H4B 108.0 . . ?
C5 C4 H4A 109.3 . . ?
C5 C4 H4B 109.3 . . ?
C6 C7 H7 120.0 . . ?
C6 C7 C8 120.0 . . ?
C8 C7 H7 120.0 . . ?
C7 C6 H6 120.0 . . ?
C5 C6 C7 120.0 . . ?
C5 C6 H6 120.0 . . ?
C6 C5 C4 119.4(9) . . ?
C6 C5 C10 120.0 . . ?
C10 C5 C4 120.6(9) . . ?
C5 C10 H10 120.0 . . ?
C9 C10 C5 120.0 . . ?
C9 C10 H10 120.0 . . ?
C10 C9 H9 120.0 . . ?
C10 C9 C8 120.0 . . ?
C8 C9 H9 120.0 . . ?
C7 C8 H8 120.0 . . ?
C9 C8 C7 120.0 . . ?
C9 C8 H8 120.0 . . ?
N2 C11 H11A 109.5 . . ?
N2 C11 H11B 109.5 . . ?
N2 C11 H11C 109.5 . . ?
H11A C11 H11B 109.5 . . ?
H11A C11 H11C 109.5 . . ?
H11B C11 H11C 109.5 . . ?

loop_
_geom_bond_atom_site_label_1
_geom_bond_atom_site_label_2
_geom_bond_distance
_geom_bond_site_symmetry_2
_geom_bond_publ_flag
Sb1 Cl1 2.610(4) 7_456 ?
Sb1 Cl1 2.610(4) . ?
Sb1 Cl2 2.501(5) 8_556 ?
Sb1 Cl2 2.501(5) 7_456 ?
Sb1 Cl2 2.501(5) . ?
Sb1 Cl2 2.501(5) 2_565 ?
Sb2 Cl3 2.530(4) 3_565 ?
Sb2 Cl3 2.530(4) . ?
Sb2 Cl3 2.530(4) 2_665 ?
Sb2 Cl3 2.530(4) 4_655 ?
Sb2 Cl4 2.523(10) 3_565 ?
Sb2 Cl4 2.523(10) . ?
N1 C1 1.282(18) . ?
N1 C2 1.327(18) . ?
N1 C4 1.474(18) . ?
N2 C1 1.352(17) . ?
N2 C3 1.36(2) . ?
N2 C11 1.46(2) . ?
C1 H1 0.9500 . ?
C3 H3 0.9500 . ?
C3 C2 1.42(3) . ?
C2 H2 0.9500 . ?
C4 H4A 0.9900 . ?
C4 H4B 0.9900 . ?
C4 C5 1.520(14) . ?
C7 H7 0.9500 . ?
C7 C6 1.3900 . ?
C7 C8 1.3900 . ?
C6 H6 0.9500 . ?
C6 C5 1.3900 . ?
C5 C10 1.3900 . ?
C10 H10 0.9500 . ?
C10 C9 1.3900 . ?
C9 H9 0.9500 . ?
C9 C8 1.3900 . ?
C8 H8 0.9500 . ?
C11 H11A 0.9800 . ?
C11 H11B 0.9800 . ?
C11 H11C 0.9800 . ?

loop_
_geom_hbond_atom_site_label_D
_geom_hbond_atom_site_label_H
_geom_hbond_atom_site_label_A
_geom_hbond_distance_DH
_geom_hbond_distance_HA
_geom_hbond_distance_DA
_geom_hbond_angle_DHA
_geom_hbond_site_symmetry_A
C3 H3 Cl4 0.95 2.56 3.499(17) 171.3 3_566
C2 H2 Cl3 0.95 2.76 3.508(18) 136.0 .
C11 H11B Cl2 0.98 2.61 3.57(2) 166.1 7_456

loop_
_geom_torsion_atom_site_label_1
_geom_torsion_atom_site_label_2
_geom_torsion_atom_site_label_3
_geom_torsion_atom_site_label_4
_geom_torsion
_geom_torsion_site_symmetry_1
_geom_torsion_site_symmetry_2
_geom_torsion_site_symmetry_3
_geom_torsion_site_symmetry_4
_geom_torsion_publ_flag
N1 C4 C5 C6 -70.5(13) . . . . ?
N1 C4 C5 C10 108.5(12) . . . . ?
N2 C3 C2 N1 6.6(18) . . . . ?
C1 N1 C2 C3 -6.7(17) . . . . ?
C1 N1 C4 C5 118.3(14) . . . . ?
C1 N2 C3 C2 -4.4(18) . . . . ?
C3 N2 C1 N1 0.5(16) . . . . ?
C2 N1 C1 N2 4.0(16) . . . . ?
C2 N1 C4 C5 -67.7(18) . . . . ?
C4 N1 C1 N2 178.6(12) . . . . ?
C4 N1 C2 C3 178.6(13) . . . . ?
C4 C5 C10 C9 -178.9(10) . . . . ?
C7 C6 C5 C4 178.9(10) . . . . ?
C7 C6 C5 C10 0.0 . . . . ?
C6 C7 C8 C9 0.0 . . . . ?
C6 C5 C10 C9 0.0 . . . . ?
C5 C10 C9 C8 0.0 . . . . ?
C10 C9 C8 C7 0.0 . . . . ?
C8 C7 C6 C5 0.0 . . . . ?
C11 N2 C1 N1 -178.8(15) . . . . ?
C11 N2 C3 C2 175.0(15) . . . . ?
